data_7018356
loop_
_publ_author_name
'Merkens, Carina'
'Englert, Ulli'

_publ_section_title
;
 Ordered bimetallic coordination networks featuring rare earth and silver
 cations.
;
_journal_issue 15
_journal_name_full 'Dalton transactions (Cambridge, England : 2003)'
_journal_page_first 4664
_journal_page_last 4673
_journal_paper_doi 10.1039/c2dt11772j
_journal_volume 41
_journal_year 2012
_chemical_formula_moiety '4(C24 H24 Ag N4 O8 Yb), H2 O'
_chemical_formula_sum 'C96 H98 Ag4 N16 O33 Yb4'
_chemical_formula_weight 3127.55
_chemical_name_common 6c
_chemical_name_systematic
;
?
;
_space_group_IT_number 22
_symmetry_cell_setting orthorhombic
_symmetry_space_group_name_Hall 'F 2 2'
_symmetry_space_group_name_H-M 'F 2 2 2'
_atom_sites_solution_hydrogens geom
_atom_sites_solution_primary patt
_atom_sites_solution_secondary difmap
_audit_creation_method SHELXL-97
_cell_angle_alpha 90.00
_cell_angle_beta 90.00
_cell_angle_gamma 90.00
_cell_formula_units_Z 4
_cell_length_a 17.1271(10)
_cell_length_b 24.7427(14)
_cell_length_c 30.1824(17)
_cell_measurement_reflns_used 3529
_cell_measurement_temperature 100(2)
_cell_measurement_theta_max 22.40
_cell_measurement_theta_min 2.38
_cell_volume 12790.4(13)
_computing_cell_refinement 'Bruker SAINT'
_computing_data_collection 'Bruker SMART'
_computing_data_reduction 'Bruker SAINT'
_computing_structure_refinement 'SHELXL-97 (Sheldrick, 1997)'
_computing_structure_solution 'SHELXS-97 (Sheldrick, 1990)'
_diffrn_ambient_temperature 100(2)
_diffrn_measured_fraction_theta_full 0.997
_diffrn_measured_fraction_theta_max 0.997
_diffrn_measurement_device_type 'CCD area detector'
_diffrn_measurement_method 'omega scans'
_diffrn_radiation_monochromator multilayer
_diffrn_radiation_source microsource
_diffrn_radiation_type MoK\a
_diffrn_radiation_wavelength 0.71073
_diffrn_reflns_av_R_equivalents 0.1468
_diffrn_reflns_av_sigmaI/netI 0.0909
_diffrn_reflns_limit_h_max 21
_diffrn_reflns_limit_h_min -21
_diffrn_reflns_limit_k_max 30
_diffrn_reflns_limit_k_min -30
_diffrn_reflns_limit_l_max 37
_diffrn_reflns_limit_l_min -37
_diffrn_reflns_number 44572
_diffrn_reflns_theta_full 26.42
_diffrn_reflns_theta_max 26.42
_diffrn_reflns_theta_min 2.13
_exptl_absorpt_coefficient_mu 3.565
_exptl_absorpt_correction_T_max 0.5215
_exptl_absorpt_correction_T_min 0.4045
_exptl_absorpt_correction_type multi-scan
_exptl_absorpt_process_details MULABS
_exptl_crystal_colour colorless
_exptl_crystal_density_diffrn 1.624
_exptl_crystal_density_method 'not measured'
_exptl_crystal_description rod
_exptl_crystal_F_000 6072
_exptl_crystal_size_max 0.31
_exptl_crystal_size_mid 0.25
_exptl_crystal_size_min 0.21
_refine_diff_density_max 1.580
_refine_diff_density_min -1.543
_refine_diff_density_rms 0.163
_refine_ls_abs_structure_details 'Flack H D (1983), Acta Cryst. A39, 876-881'
_refine_ls_abs_structure_Flack -0.022(10)
_refine_ls_extinction_method none
_refine_ls_goodness_of_fit_ref 1.024
_refine_ls_hydrogen_treatment constr
_refine_ls_matrix_type full
_refine_ls_number_parameters 347
_refine_ls_number_reflns 6585
_refine_ls_number_restraints 12
_refine_ls_restrained_S_all 1.028
_refine_ls_R_factor_all 0.0536
_refine_ls_R_factor_gt 0.0437
_refine_ls_shift/su_max 0.001
_refine_ls_shift/su_mean 0.000
_refine_ls_structure_factor_coef Fsqd
_refine_ls_weighting_details 'calc w=1/[\s^2^(Fo^2^)+(0.0351P)^2^+0.0000P] where P=(Fo^2^+2Fc^2^)/3'
_refine_ls_weighting_scheme calc
_refine_ls_wR_factor_gt 0.1078
_refine_ls_wR_factor_ref 0.1118
_reflns_number_gt 5487
_reflns_number_total 6585
_reflns_threshold_expression >2sigma(I)
_cod_data_source_file c2dt11772j.txt
_cod_data_source_block 6c
_cod_database_code 7018356

loop_
_symmetry_equiv_pos_as_xyz
'x, y, z'
'-x, -y, z'
'x, -y, -z'
'-x, y, -z'
'x, y+1/2, z+1/2'
'-x, -y+1/2, z+1/2'
'x, -y+1/2, -z+1/2'
'-x, y+1/2, -z+1/2'
'x+1/2, y, z+1/2'
'-x+1/2, -y, z+1/2'
'x+1/2, -y, -z+1/2'
'-x+1/2, y, -z+1/2'
'x+1/2, y+1/2, z'
'-x+1/2, -y+1/2, z'
'x+1/2, -y+1/2, -z'
'-x+1/2, y+1/2, -z'

loop_
_atom_site_label
_atom_site_type_symbol
_atom_site_fract_x
_atom_site_fract_y
_atom_site_fract_z
_atom_site_U_iso_or_equiv
_atom_site_adp_type
_atom_site_occupancy
_atom_site_symmetry_multiplicity
_atom_site_calc_flag
_atom_site_refinement_flags
_atom_site_disorder_group
Yb1 Yb 0.2500 0.511292(18) 0.7500 0.01671(15) Uani 1 2 d S .
Yb2 Yb 0.22865(3) 1.0000 0.5000 0.02484(15) Uani 1 2 d S .
Ag1 Ag 0.49599(7) 0.76180(2) 0.62314(2) 0.0286(3) Uani 1 1 d . .
O1 O 0.1541(4) 1.0224(2) 0.55870(19) 0.0257(15) Uani 1 1 d . .
O2 O 0.1617(4) 1.0775(2) 0.48171(19) 0.0283(16) Uani 1 1 d . .
C1 C 0.0951(8) 1.0607(4) 0.6226(3) 0.052(4) Uani 1 1 d . .
H1A H 0.1323 1.0403 0.6407 0.078 Uiso 1 1 calc R .
H1B H 0.0442 1.0426 0.6230 0.078 Uiso 1 1 calc R .
H1C H 0.0897 1.0973 0.6346 0.078 Uiso 1 1 calc R .
C2 C 0.1250(6) 1.0638(4) 0.5747(3) 0.027(2) Uani 1 1 d . .
C3 C 0.1160(6) 1.1127(4) 0.5495(3) 0.030(2) Uani 1 1 d . .
C4 C 0.1349(6) 1.1165(3) 0.5039(4) 0.029(2) Uani 1 1 d . .
C5 C 0.1209(8) 1.1689(4) 0.4780(4) 0.056(4) Uani 1 1 d . .
H5A H 0.1694 1.1801 0.4635 0.084 Uiso 1 1 calc R .
H5B H 0.1037 1.1973 0.4985 0.084 Uiso 1 1 calc R .
H5C H 0.0805 1.1628 0.4556 0.084 Uiso 1 1 calc R .
C6 C 0.0875(6) 1.1588(4) 0.5701(4) 0.031(3) Uani 1 1 d . .
N1 N 0.0652(6) 1.1982(4) 0.5872(3) 0.046(3) Uani 1 1 d . .
O3 O 0.3157(4) 0.5404(2) 0.68949(19) 0.0251(15) Uani 1 1 d . .
O4 O 0.3220(3) 0.5861(2) 0.77169(18) 0.0188(13) Uani 1 1 d . .
C7 C 0.3445(5) 0.5842(3) 0.6762(3) 0.018(2) Uani 1 1 d . .
C8 C 0.3626(6) 0.6274(3) 0.7051(3) 0.020(2) Uani 1 1 d . .
C9 C 0.3509(6) 0.6253(3) 0.7514(4) 0.026(2) Uani 1 1 d . .
C10 C 0.3732(8) 0.6742(4) 0.7802(4) 0.051(3) Uani 1 1 d . .
H10A H 0.4287 0.6721 0.7879 0.077 Uiso 1 1 calc R .
H10B H 0.3418 0.6741 0.8073 0.077 Uiso 1 1 calc R .
H10C H 0.3633 0.7076 0.7637 0.077 Uiso 1 1 calc R .
C11 C 0.3587(7) 0.5911(4) 0.6277(3) 0.038(3) Uani 1 1 d . .
H11A H 0.4148 0.5886 0.6217 0.057 Uiso 1 1 calc R .
H11B H 0.3395 0.6266 0.6182 0.057 Uiso 1 1 calc R .
H11C H 0.3311 0.5627 0.6113 0.057 Uiso 1 1 calc R .
C12 C 0.3961(7) 0.6740(4) 0.6854(3) 0.031(3) Uani 1 1 d . .
N2 N 0.4209(6) 0.7120(4) 0.6704(3) 0.046(3) Uani 1 1 d . .
O5 O 0.2982(4) 0.9705(3) 0.5589(2) 0.044(2) Uani 1 1 d . .
O6 O 0.3028(5) 0.9286(3) 0.4766(2) 0.051(2) Uani 1 1 d . .
C13 C 0.3525(10) 0.9185(7) 0.6187(4) 0.118(8) Uani 1 1 d . .
H13A H 0.3686 0.9525 0.6326 0.178 Uiso 1 1 calc R .
H13B H 0.3957 0.8926 0.6199 0.178 Uiso 1 1 calc R .
H13C H 0.3074 0.9037 0.6345 0.178 Uiso 1 1 calc R .
C14 C 0.3308(8) 0.9288(6) 0.5710(4) 0.069(5) Uani 1 1 d . .
C15 C 0.3471(8) 0.8856(6) 0.5417(5) 0.070(5) Uani 1 1 d . .
C16 C 0.3366(8) 0.8902(6) 0.4952(6) 0.069(4) Uani 1 1 d . .
C17 C 0.3640(10) 0.8426(5) 0.4668(5) 0.088(6) Uani 1 1 d . .
H17A H 0.3291 0.8118 0.4714 0.132 Uiso 1 1 calc R .
H17B H 0.4173 0.8326 0.4754 0.132 Uiso 1 1 calc R .
H17C H 0.3633 0.8530 0.4355 0.132 Uiso 1 1 calc R .
N3 N 0.4116(9) 0.8013(6) 0.5747(5) 0.112(6) Uani 1 1 d U .
C18 C 0.3841(11) 0.8409(7) 0.5599(5) 0.102(6) Uani 1 1 d U .
O7A O 0.2550(8) 0.4399(4) 0.7024(4) 0.027(3) Uiso 0.50 1 d P 1
O8A O 0.1251(6) 0.4847(4) 0.7376(4) 0.025(3) Uiso 0.50 1 d P 1
C19A C 0.2481(14) 0.3663(8) 0.6536(7) 0.053(6) Uiso 0.50 1 d P 1
H19A H 0.2844 0.3848 0.6337 0.079 Uiso 0.50 1 calc PR 1
H19B H 0.2085 0.3472 0.6362 0.079 Uiso 0.50 1 calc PR 1
H19C H 0.2769 0.3402 0.6718 0.079 Uiso 0.50 1 calc PR 1
C20A C 0.2086(10) 0.4075(7) 0.6836(6) 0.020(4) Uiso 0.50 1 d P 1
C21A C 0.1224(11) 0.4102(8) 0.6883(7) 0.019(4) Uiso 0.50 1 d P 1
C22A C 0.0912(11) 0.4488(7) 0.7162(6) 0.025(4) Uiso 0.50 1 d P 1
C23A C 0.001(2) 0.4474(9) 0.7221(7) 0.069(7) Uiso 0.50 1 d P 1
H23A H -0.0124 0.4277 0.7492 0.104 Uiso 0.50 1 calc PR 1
H23B H -0.0229 0.4292 0.6965 0.104 Uiso 0.50 1 calc PR 1
H23C H -0.0192 0.4844 0.7241 0.104 Uiso 0.50 1 calc PR 1
C24A C 0.0797(12) 0.3706(8) 0.6676(7) 0.026(5) Uiso 0.50 1 d P 1
N4A N 0.0418(11) 0.3391(7) 0.6478(6) 0.041(5) Uiso 0.50 1 d P 1
O7B O 0.3173(7) 0.4842(5) 0.8098(4) 0.026(3) Uiso 0.50 1 d P 2
O8B O 0.3248(8) 0.4389(5) 0.7287(4) 0.036(3) Uiso 0.50 1 d P 2
C19B C 0.3547(16) 0.4325(9) 0.8762(8) 0.053(7) Uiso 0.50 1 d P 2
H19D H 0.3486 0.4679 0.8904 0.079 Uiso 0.50 1 calc PR 2
H19E H 0.4054 0.4171 0.8843 0.079 Uiso 0.50 1 calc PR 2
H19F H 0.3129 0.4084 0.8862 0.079 Uiso 0.50 1 calc PR 2
C20B C 0.3501(12) 0.4392(8) 0.8249(7) 0.030(5) Uiso 0.50 1 d P 2
C21B C 0.3650(13) 0.3973(9) 0.7954(8) 0.031(5) Uiso 0.50 1 d P 2
C22B C 0.3589(14) 0.3974(8) 0.7482(10) 0.048(6) Uiso 0.50 1 d P 2
C23B C 0.389(2) 0.3450(12) 0.7210(12) 0.105(12) Uiso 0.50 1 d P 2
H23D H 0.3622 0.3127 0.7321 0.158 Uiso 0.50 1 calc PR 2
H23E H 0.4454 0.3408 0.7252 0.158 Uiso 0.50 1 calc PR 2
H23F H 0.3775 0.3497 0.6895 0.158 Uiso 0.50 1 calc PR 2
C24B C 0.3982(13) 0.3524(10) 0.8157(8) 0.036(6) Uiso 0.50 1 d P 2
N4B N 0.4246(12) 0.3117(8) 0.8323(7) 0.054(6) Uiso 0.50 1 d P 2
O10D O 0.5000 0.5000 0.0260(7) 0.080(7) Uiso 0.50 2 d SP .
H10D H 0.5000 0.5074 0.0000 0.096 Uiso 0.50 2 d SPR .
H10E H 0.5464 0.5043 0.0318 0.096 Uiso 0.25 1 d PR .

loop_
_atom_site_aniso_label
_atom_site_aniso_U_11
_atom_site_aniso_U_22
_atom_site_aniso_U_33
_atom_site_aniso_U_23
_atom_site_aniso_U_13
_atom_site_aniso_U_12
Yb1 0.0245(3) 0.0111(3) 0.0146(2) 0.000 -0.0007(2) 0.000
Yb2 0.0306(3) 0.0192(3) 0.0248(3) 0.0101(3) 0.000 0.000
Ag1 0.0486(6) 0.0161(5) 0.0212(3) -0.0003(3) 0.0034(6) -0.0034(4)
O1 0.038(4) 0.012(3) 0.027(4) -0.002(3) -0.005(3) 0.003(3)
O2 0.045(4) 0.017(3) 0.023(4) 0.000(3) -0.011(3) 0.006(3)
C1 0.100(12) 0.028(6) 0.028(6) -0.012(5) 0.011(7) 0.006(6)
C2 0.029(6) 0.017(5) 0.034(6) 0.003(4) -0.010(5) 0.005(4)
C3 0.038(6) 0.021(5) 0.033(6) -0.001(4) -0.009(5) -0.001(5)
C4 0.041(5) 0.014(4) 0.031(6) 0.008(5) -0.003(6) 0.003(4)
C5 0.109(11) 0.015(5) 0.045(7) -0.001(5) -0.006(7) 0.028(6)
C6 0.036(6) 0.021(5) 0.037(7) 0.000(5) -0.007(5) 0.011(5)
N1 0.056(7) 0.037(6) 0.046(6) 0.006(5) -0.001(5) 0.009(5)
O3 0.044(4) 0.017(3) 0.014(3) -0.008(3) 0.008(3) -0.003(3)
O4 0.026(4) 0.017(3) 0.013(3) 0.004(2) -0.001(3) -0.004(3)
C7 0.025(5) 0.010(4) 0.018(5) -0.003(4) 0.008(4) -0.004(4)
C8 0.029(6) 0.017(5) 0.013(5) 0.001(3) 0.003(4) -0.005(4)
C9 0.026(5) 0.020(4) 0.032(5) -0.007(6) 0.009(5) -0.005(4)
C10 0.078(10) 0.041(7) 0.035(7) 0.003(5) -0.020(6) -0.030(7)
C11 0.063(9) 0.027(6) 0.025(6) 0.001(5) 0.005(6) -0.008(6)
C12 0.046(7) 0.029(6) 0.019(6) -0.004(4) 0.003(5) -0.013(5)
N2 0.079(8) 0.034(5) 0.025(5) 0.003(4) 0.013(5) -0.038(5)
O5 0.030(4) 0.063(5) 0.041(4) 0.034(4) -0.004(3) 0.007(4)
O6 0.058(5) 0.052(5) 0.044(5) 0.032(4) 0.013(4) 0.026(4)
C13 0.109(15) 0.21(2) 0.033(9) 0.040(11) 0.029(9) 0.105(14)
C14 0.054(9) 0.111(13) 0.043(8) 0.045(8) 0.038(7) 0.038(9)
C15 0.057(9) 0.097(12) 0.056(9) 0.056(8) 0.035(7) 0.045(8)
C16 0.074(9) 0.077(10) 0.055(10) 0.031(8) 0.022(9) 0.048(8)
C17 0.119(15) 0.068(10) 0.077(11) 0.056(9) 0.025(10) 0.046(10)
N3 0.125(11) 0.119(10) 0.092(10) 0.058(8) 0.011(8) 0.092(9)
C18 0.117(12) 0.126(12) 0.063(10) 0.059(9) 0.051(9) 0.087(10)

loop_
_atom_type_symbol
_atom_type_description
_atom_type_scat_dispersion_real
_atom_type_scat_dispersion_imag
_atom_type_scat_source
C C 0.0033 0.0016 'International Tables Vol C Tables 4.2.6.8 and 6.1.1.4'
H H 0.0000 0.0000 'International Tables Vol C Tables 4.2.6.8 and 6.1.1.4'
Ag Ag -0.8971 1.1015 'International Tables Vol C Tables 4.2.6.8 and 6.1.1.4'
N N 0.0061 0.0033 'International Tables Vol C Tables 4.2.6.8 and 6.1.1.4'
O O 0.0106 0.0060 'International Tables Vol C Tables 4.2.6.8 and 6.1.1.4'
Yb Yb -0.3850 5.5486 'International Tables Vol C Tables 4.2.6.8 and 6.1.1.4'

loop_
_geom_angle_atom_site_label_1
_geom_angle_atom_site_label_2
_geom_angle_atom_site_label_3
_geom_angle
_geom_angle_site_symmetry_1
_geom_angle_site_symmetry_3
O7B Yb1 O7B 145.2(6) 12_556 .
O7B Yb1 O3 119.3(3) 12_556 12_556
O7B Yb1 O3 72.6(3) . 12_556
O7B Yb1 O3 72.6(3) 12_556 .
O7B Yb1 O3 119.3(3) . .
O3 Yb1 O3 142.9(3) 12_556 .
O7B Yb1 O8A 122.0(4) 12_556 12_556
O7B Yb1 O8A 45.3(4) . 12_556
O3 Yb1 O8A 115.4(3) 12_556 12_556
O3 Yb1 O8A 75.9(3) . 12_556
O7B Yb1 O8A 45.3(4) 12_556 .
O7B Yb1 O8A 122.0(4) . .
O3 Yb1 O8A 75.9(3) 12_556 .
O3 Yb1 O8A 115.4(3) . .
O8A Yb1 O8A 146.3(5) 12_556 .
O7B Yb1 O7A 44.0(4) 12_556 .
O7B Yb1 O7A 104.8(4) . .
O3 Yb1 O7A 140.7(3) 12_556 .
O3 Yb1 O7A 73.7(3) . .
O8A Yb1 O7A 81.0(4) 12_556 .
O8A Yb1 O7A 72.9(4) . .
O7B Yb1 O7A 104.8(4) 12_556 12_556
O7B Yb1 O7A 44.0(4) . 12_556
O3 Yb1 O7A 73.7(3) 12_556 12_556
O3 Yb1 O7A 140.7(3) . 12_556
O8A Yb1 O7A 72.9(4) 12_556 12_556
O8A Yb1 O7A 81.0(4) . 12_556
O7A Yb1 O7A 78.3(6) . 12_556
O7B Yb1 O8B 80.1(5) 12_556 .
O7B Yb1 O8B 72.8(4) . .
O3 Yb1 O8B 138.8(4) 12_556 .
O3 Yb1 O8B 75.2(4) . .
O8A Yb1 O8B 45.0(4) 12_556 .
O8A Yb1 O8B 104.7(4) . .
O7A Yb1 O8B 36.6(5) . .
O7A Yb1 O8B 65.9(4) 12_556 .
O7B Yb1 O8B 72.8(4) 12_556 12_556
O7B Yb1 O8B 80.1(5) . 12_556
O3 Yb1 O8B 75.2(4) 12_556 12_556
O3 Yb1 O8B 138.8(4) . 12_556
O8A Yb1 O8B 104.7(4) 12_556 12_556
O8A Yb1 O8B 45.0(4) . 12_556
O7A Yb1 O8B 65.9(4) . 12_556
O7A Yb1 O8B 36.6(5) 12_556 12_556
O8B Yb1 O8B 77.3(7) . 12_556
O7B Yb1 O4 137.6(3) 12_556 .
O7B Yb1 O4 74.8(3) . .
O3 Yb1 O4 77.4(2) 12_556 .
O3 Yb1 O4 73.1(2) . .
O8A Yb1 O4 71.6(3) 12_556 .
O8A Yb1 O4 141.2(3) . .
O7A Yb1 O4 141.0(4) . .
O7A Yb1 O4 117.5(3) 12_556 .
O8B Yb1 O4 113.9(4) . .
O8B Yb1 O4 147.3(4) 12_556 .
O7B Yb1 O4 74.8(3) 12_556 12_556
O7B Yb1 O4 137.6(3) . 12_556
O3 Yb1 O4 73.1(2) 12_556 12_556
O3 Yb1 O4 77.4(2) . 12_556
O8A Yb1 O4 141.2(3) 12_556 12_556
O8A Yb1 O4 71.6(3) . 12_556
O7A Yb1 O4 117.5(3) . 12_556
O7A Yb1 O4 141.0(4) 12_556 12_556
O8B Yb1 O4 147.3(4) . 12_556
O8B Yb1 O4 113.9(4) 12_556 12_556
O4 Yb1 O4 74.0(3) . 12_556
O1 Yb2 O1 110.9(3) 3_576 .
O1 Yb2 O5 76.1(2) 3_576 3_576
O1 Yb2 O5 146.9(2) . 3_576
O1 Yb2 O5 146.9(2) 3_576 .
O1 Yb2 O5 76.1(2) . .
O5 Yb2 O5 116.4(3) 3_576 .
O1 Yb2 O6 83.2(3) 3_576 .
O1 Yb2 O6 138.4(2) . .
O5 Yb2 O6 73.4(3) 3_576 .
O5 Yb2 O6 72.6(3) . .
O1 Yb2 O6 138.4(2) 3_576 3_576
O1 Yb2 O6 83.2(3) . 3_576
O5 Yb2 O6 72.6(3) 3_576 3_576
O5 Yb2 O6 73.4(3) . 3_576
O6 Yb2 O6 112.6(4) . 3_576
O1 Yb2 O2 72.6(2) 3_576 3_576
O1 Yb2 O2 74.6(2) . 3_576
O5 Yb2 O2 136.1(3) 3_576 3_576
O5 Yb2 O2 78.8(2) . 3_576
O6 Yb2 O2 73.0(3) . 3_576
O6 Yb2 O2 147.8(2) 3_576 3_576
O1 Yb2 O2 74.6(2) 3_576 .
O1 Yb2 O2 72.6(2) . .
O5 Yb2 O2 78.8(2) 3_576 .
O5 Yb2 O2 136.1(3) . .
O6 Yb2 O2 147.8(2) . .
O6 Yb2 O2 73.0(3) 3_576 .
O2 Yb2 O2 120.2(3) 3_576 .
N4A Ag1 N1 125.7(5) 13 13_545
N4A Ag1 N3 94.1(6) 13 .
N1 Ag1 N3 109.0(4) 13_545 .
N4A Ag1 N4B 27.7(6) 13 8_656
N1 Ag1 N4B 110.4(6) 13_545 8_656
N3 Ag1 N4B 121.7(7) . 8_656
N4A Ag1 N2 117.4(5) 13 .
N1 Ag1 N2 102.7(3) 13_545 .
N3 Ag1 N2 106.0(5) . .
N4B Ag1 N2 105.1(6) 8_656 .
C2 O1 Yb2 137.6(6) . .
C4 O2 Yb2 133.8(7) . .
C2 C1 H1A 109.5 . .
C2 C1 H1B 109.5 . .
H1A C1 H1B 109.5 . .
C2 C1 H1C 109.5 . .
H1A C1 H1C 109.5 . .
H1B C1 H1C 109.5 . .
O1 C2 C3 122.3(10) . .
O1 C2 C1 117.4(8) . .
C3 C2 C1 120.3(9) . .
C6 C3 C4 117.5(9) . .
C6 C3 C2 119.5(10) . .
C4 C3 C2 123.0(9) . .
O2 C4 C3 123.2(9) . .
O2 C4 C5 115.8(10) . .
C3 C4 C5 120.9(9) . .
C4 C5 H5A 109.5 . .
C4 C5 H5B 109.5 . .
H5A C5 H5B 109.5 . .
C4 C5 H5C 109.5 . .
H5A C5 H5C 109.5 . .
H5B C5 H5C 109.5 . .
N1 C6 C3 178.4(13) . .
C6 N1 Ag1 166.0(10) . 13_455
C7 O3 Yb1 136.6(5) . .
C9 O4 Yb1 133.9(6) . .
O3 C7 C8 122.9(8) . .
O3 C7 C11 118.4(8) . .
C8 C7 C11 118.7(8) . .
C7 C8 C9 123.5(8) . .
C7 C8 C12 116.4(8) . .
C9 C8 C12 120.0(8) . .
O4 C9 C8 124.6(8) . .
O4 C9 C10 115.7(10) . .
C8 C9 C10 119.7(8) . .
C9 C10 H10A 109.5 . .
C9 C10 H10B 109.5 . .
H10A C10 H10B 109.5 . .
C9 C10 H10C 109.5 . .
H10A C10 H10C 109.5 . .
H10B C10 H10C 109.5 . .
C7 C11 H11A 109.5 . .
C7 C11 H11B 109.5 . .
H11A C11 H11B 109.5 . .
C7 C11 H11C 109.5 . .
H11A C11 H11C 109.5 . .
H11B C11 H11C 109.5 . .
N2 C12 C8 177.8(13) . .
C12 N2 Ag1 156.1(9) . .
C14 O5 Yb2 138.1(10) . .
C16 O6 Yb2 135.0(9) . .
C14 C13 H13A 109.5 . .
C14 C13 H13B 109.5 . .
H13A C13 H13B 109.5 . .
C14 C13 H13C 109.5 . .
H13A C13 H13C 109.5 . .
H13B C13 H13C 109.5 . .
O5 C14 C15 122.5(13) . .
O5 C14 C13 122.6(14) . .
C15 C14 C13 114.8(12) . .
C18 C15 C14 116.4(14) . .
C18 C15 C16 120.8(14) . .
C14 C15 C16 122.2(12) . .
O6 C16 C15 124.4(14) . .
O6 C16 C17 118.6(14) . .
C15 C16 C17 116.8(11) . .
C16 C17 H17A 109.5 . .
C16 C17 H17B 109.5 . .
H17A C17 H17B 109.5 . .
C16 C17 H17C 109.5 . .
H17A C17 H17C 109.5 . .
H17B C17 H17C 109.5 . .
C18 N3 Ag1 148.9(17) . .
N3 C18 C15 176(2) . .
C20A O7A Yb1 138.8(12) . .
C22A O8A Yb1 137.2(11) . .
O7A C20A C21A 123.5(16) . .
O7A C20A C19A 114.5(16) . .
C21A C20A C19A 122.0(17) . .
C24A C21A C22A 124.3(18) . .
C24A C21A C20A 117.0(17) . .
C22A C21A C20A 118.4(17) . .
O8A C22A C21A 129.0(18) . .
O8A C22A C23A 115.0(17) . .
C21A C22A C23A 116.0(18) . .
N4A C24A C21A 176(2) . .
C24A N4A Ag1 161.0(18) . 13_445
C20B O7B Yb1 138.1(12) . .
C22B O8B Yb1 137.0(16) . .
C20B C19B H19D 109.5 . .
C20B C19B H19E 109.5 . .
H19D C19B H19E 109.5 . .
C20B C19B H19F 109.5 . .
H19D C19B H19F 109.5 . .
H19E C19B H19F 109.5 . .
O7B C20B C21B 118.9(18) . .
O7B C20B C19B 116.9(17) . .
C21B C20B C19B 123.2(19) . .
C24B C21B C20B 113(2) . .
C24B C21B C22B 118(2) . .
C20B C21B C22B 129(2) . .
O8B C22B C21B 119(2) . .
O8B C22B C23B 123(3) . .
C21B C22B C23B 119(2) . .
C22B C23B H23D 109.5 . .
C22B C23B H23E 109.5 . .
H23D C23B H23E 109.5 . .
C22B C23B H23F 109.5 . .
H23D C23B H23F 109.5 . .
H23E C23B H23F 109.5 . .
N4B C24B C21B 177(3) . .
C24B N4B Ag1 157(2) . 8_646
H10D O10D H10E 100.4 . .

loop_
_geom_bond_atom_site_label_1
_geom_bond_atom_site_label_2
_geom_bond_distance
_geom_bond_site_symmetry_2
Yb1 O7B 2.245(11) 12_556
Yb1 O7B 2.245(11) .
Yb1 O3 2.263(6) 12_556
Yb1 O3 2.263(6) .
Yb1 O8A 2.269(11) 12_556
Yb1 O8A 2.269(11) .
Yb1 O7A 2.278(11) .
Yb1 O7A 2.278(11) 12_556
Yb1 O8B 2.293(13) .
Yb1 O8B 2.293(13) 12_556
Yb1 O4 2.319(6) .
Yb1 O4 2.319(5) 12_556
Yb2 O1 2.254(6) 3_576
Yb2 O1 2.254(6) .
Yb2 O5 2.262(6) 3_576
Yb2 O5 2.262(6) .
Yb2 O6 2.287(7) .
Yb2 O6 2.287(7) 3_576
Yb2 O2 2.301(6) 3_576
Yb2 O2 2.301(6) .
Ag1 N4A 2.197(18) 13
Ag1 N1 2.248(10) 13_545
Ag1 N3 2.276(11) .
Ag1 N4B 2.28(2) 8_656
Ag1 N2 2.282(8) .
O1 C2 1.236(10) .
O2 C4 1.261(11) .
C1 C2 1.536(14) .
C1 H1A 0.9800 .
C1 H1B 0.9800 .
C1 H1C 0.9800 .
C2 C3 1.438(12) .
C3 C6 1.387(13) .
C3 C4 1.417(15) .
C4 C5 1.532(13) .
C5 H5A 0.9800 .
C5 H5B 0.9800 .
C5 H5C 0.9800 .
C6 N1 1.168(12) .
N1 Ag1 2.248(10) 13_455
O3 C7 1.256(10) .
O4 C9 1.249(10) .
C7 C8 1.413(11) .
C7 C11 1.496(12) .
C8 C9 1.415(14) .
C8 C12 1.418(12) .
C9 C10 1.537(12) .
C10 H10A 0.9800 .
C10 H10B 0.9800 .
C10 H10C 0.9800 .
C11 H11A 0.9800 .
C11 H11B 0.9800 .
C11 H11C 0.9800 .
C12 N2 1.126(12) .
O5 C14 1.229(14) .
O6 C16 1.246(13) .
C13 C14 1.507(17) .
C13 H13A 0.9800 .
C13 H13B 0.9800 .
C13 H13C 0.9800 .
C14 C15 1.41(2) .
C15 C18 1.387(17) .
C15 C16 1.42(2) .
C16 C17 1.529(18) .
C17 H17A 0.9800 .
C17 H17B 0.9800 .
C17 H17C 0.9800 .
N3 C18 1.175(16) .
O7A C20A 1.26(2) .
O8A C22A 1.24(2) .
C19A C20A 1.52(3) .
C19A H19A 0.9800 .
C19A H19B 0.9800 .
C19A H19C 0.9800 .
C20A C21A 1.48(3) .
C21A C24A 1.37(3) .
C21A C22A 1.38(3) .
C22A C23A 1.56(4) .
C23A H23A 0.9800 .
C23A H23B 0.9800 .
C23A H23C 0.9800 .
C24A N4A 1.18(2) .
N4A Ag1 2.197(18) 13_445
O7B C20B 1.33(2) .
O8B C22B 1.32(2) .
C19B C20B 1.56(3) .
C19B H19D 0.9800 .
C19B H19E 0.9800 .
C19B H19F 0.9800 .
C20B C21B 1.39(3) .
C21B C24B 1.39(3) .
C21B C22B 1.43(4) .
C22B C23B 1.62(4) .
C23B H23D 0.9800 .
C23B H23E 0.9800 .
C23B H23F 0.9800 .
C24B N4B 1.21(3) .
N4B Ag1 2.28(2) 8_646
O10D O10D 1.57(4) 3_565
O10D H10D 0.8055 .
O10D H10E 0.8203 .
